data_7049996
loop_
_publ_author_name
'Chiu, Cheng-Chang'
'Lee, Gene-Hsiang'
'Lin, Tien-Sung'
'Peng, Shie-Ming'

_publ_section_title
;
 Ligand Effects on the Structure, Mixed-valence Sites and Magnetic
 Properties of Novel Pentanickel String Complexes
;
_journal_name_full 'Dalton Transactions'
_journal_paper_doi 10.1039/C9DT01363F
_journal_year 2019
_chemical_formula_sum 'C91 H83 Cl8 F6 N20 Ni5 O8 P S4'
_chemical_formula_weight 2435.13
_chemical_name_systematic ic18032
_space_group_crystal_system monoclinic
_space_group_IT_number 14
_space_group_name_Hall '-P 2yn'
_space_group_name_H-M_alt 'P 1 21/n 1'
_symmetry_space_group_name_Hall '-P 2yn'
_symmetry_space_group_name_H-M 'P 1 21/n 1'
_atom_sites_solution_hydrogens geom
_audit_creation_method SHELXL-2014/7
_audit_update_record
;
2019-02-15 deposited with the CCDC.    2019-05-08 downloaded from the CCDC.
;
_cell_angle_alpha 90
_cell_angle_beta 104.9136(8)
_cell_angle_gamma 90
_cell_formula_units_Z 4
_cell_length_a 16.2704(5)
_cell_length_b 37.9133(11)
_cell_length_c 16.4754(5)
_cell_measurement_reflns_used 9845
_cell_measurement_temperature 150(2)
_cell_measurement_theta_max 27.39
_cell_measurement_theta_min 2.50
_cell_volume 9820.7(5)
_computing_cell_refinement 'Bruker SAINT'
_computing_data_collection 'Bruker APEX3'
_computing_data_reduction 'Bruker SAINT'
_computing_molecular_graphics 'Bruker SHELXTL'
_computing_publication_material 'Bruker SHELXTL'
_computing_structure_refinement 'SHELXL-2014/7 (Sheldrick, 2014)'
_computing_structure_solution 'SHELXS-97 (Sheldrick 2008)'
_diffrn_ambient_temperature 150(2)
_diffrn_measured_fraction_theta_full 0.999
_diffrn_measured_fraction_theta_max 0.999
_diffrn_measurement_device_type 'Bruker D8 VENTURE'
_diffrn_measurement_method '\f and \w scans'
_diffrn_radiation_type MoK\a
_diffrn_radiation_wavelength 0.71073
_diffrn_reflns_av_R_equivalents 0.0721
_diffrn_reflns_av_unetI/netI 0.0627
_diffrn_reflns_Laue_measured_fraction_full 0.999
_diffrn_reflns_Laue_measured_fraction_max 0.999
_diffrn_reflns_limit_h_max 21
_diffrn_reflns_limit_h_min -21
_diffrn_reflns_limit_k_max 49
_diffrn_reflns_limit_k_min -49
_diffrn_reflns_limit_l_max 20
_diffrn_reflns_limit_l_min -21
_diffrn_reflns_number 79975
_diffrn_reflns_point_group_measured_fraction_full 0.999
_diffrn_reflns_point_group_measured_fraction_max 0.999
_diffrn_reflns_theta_full 25.242
_diffrn_reflns_theta_max 27.500
_diffrn_reflns_theta_min 2.307
_exptl_absorpt_coefficient_mu 1.339
_exptl_absorpt_correction_T_max 0.7456
_exptl_absorpt_correction_T_min 0.6141
_exptl_absorpt_correction_type multi-scan
_exptl_absorpt_process_details 'SADABS (Bruker, 2014)'
_exptl_crystal_colour brown
_exptl_crystal_density_diffrn 1.647
_exptl_crystal_description plate
_exptl_crystal_F_000 4968
_exptl_crystal_size_max 0.330
_exptl_crystal_size_mid 0.221
_exptl_crystal_size_min 0.028
_refine_diff_density_max 2.062
_refine_diff_density_min -1.396
_refine_diff_density_rms 0.126
_refine_ls_extinction_method none
_refine_ls_goodness_of_fit_ref 1.068
_refine_ls_hydrogen_treatment constr
_refine_ls_matrix_type full
_refine_ls_number_parameters 1339
_refine_ls_number_reflns 22548
_refine_ls_number_restraints 262
_refine_ls_restrained_S_all 1.124
_refine_ls_R_factor_all 0.1095
_refine_ls_R_factor_gt 0.0713
_refine_ls_shift/su_max 0.002
_refine_ls_shift/su_mean 0.000
_refine_ls_structure_factor_coef Fsqd
_refine_ls_weighting_details 'w=1/[\s^2^(Fo^2^)+(0.0547P)^2^+61.7864P] where P=(Fo^2^+2Fc^2^)/3'
_refine_ls_weighting_scheme calc
_refine_ls_wR_factor_gt 0.1545
_refine_ls_wR_factor_ref 0.1717
_reflns_Friedel_coverage 0.000
_reflns_number_gt 15921
_reflns_number_total 22548
_reflns_threshold_expression 'I > 2\s(I)'
_cod_data_source_file c9dt01363f2.cif
_cod_data_source_block ic18032
_cod_database_code 7049996
_shelx_shelxl_version_number 2014/7
_shelx_space_group_comment
; 
The symmetry employed for this shelxl refinement is uniquely defined 
by the following loop, which should always be used as a source of 
symmetry information in preference to the above space-group names. 
They are only intended as comments. 
;
_shelx_estimated_absorpt_t_min 0.666
_shelx_estimated_absorpt_t_max 0.963

loop_
_space_group_symop_operation_xyz
'x, y, z'
'-x+1/2, y+1/2, -z+1/2'
'-x, -y, -z'
'x-1/2, -y-1/2, z-1/2'

loop_
_atom_site_label
_atom_site_type_symbol
_atom_site_fract_x
_atom_site_fract_y
_atom_site_fract_z
_atom_site_U_iso_or_equiv
_atom_site_adp_type
_atom_site_occupancy
_atom_site_site_symmetry_order
_atom_site_calc_flag
_atom_site_refinement_flags_posn
_atom_site_refinement_flags_adp
_atom_site_refinement_flags_occupancy
_atom_site_disorder_assembly
_atom_site_disorder_group
Ni1 Ni 0.03595(4) 0.59572(2) 0.21057(4) 0.01236(13) Uani 1 1 d . . . . .
Ni2 Ni 0.16624(4) 0.60494(2) 0.31081(4) 0.01071(13) Uani 1 1 d . . . . .
Ni3 Ni 0.29342(4) 0.61423(2) 0.40862(4) 0.01093(13) Uani 1 1 d . . . . .
Ni4 Ni 0.41687(4) 0.62314(2) 0.50371(4) 0.01259(13) Uani 1 1 d . . . . .
Ni5 Ni 0.54502(4) 0.63256(2) 0.60255(4) 0.01472(14) Uani 1 1 d . . . . .
S1 S 0.69614(8) 0.59566(4) 0.57320(9) 0.0247(3) Uani 1 1 d . . . . .
S2 S 0.54573(8) 0.68155(3) 0.74413(8) 0.0227(3) Uani 1 1 d . . . . .
S3 S -0.12331(8) 0.60939(4) 0.25899(8) 0.0202(3) Uani 1 1 d . . . . .
S4 S 0.04426(9) 0.57074(5) 0.04253(9) 0.0336(4) Uani 1 1 d D . . . .
O1 O 0.7335(2) 0.56145(11) 0.5919(3) 0.0339(10) Uani 1 1 d . . . . .
O2 O 0.7173(2) 0.62212(11) 0.6374(3) 0.0329(10) Uani 1 1 d . . . . .
O3 O 0.6229(2) 0.66147(10) 0.7574(2) 0.0277(9) Uani 1 1 d . . . . .
O4 O 0.5537(3) 0.71891(10) 0.7539(3) 0.0369(11) Uani 1 1 d . . . . .
O5 O -0.1367(2) 0.60307(10) 0.1711(2) 0.0236(8) Uani 1 1 d . . . . .
O6 O -0.1696(2) 0.58799(12) 0.3033(3) 0.0341(10) Uani 1 1 d . . . . .
O7 O -0.0379(2) 0.56477(13) 0.0568(3) 0.0397(11) Uani 1 1 d . . . . .
O8 O 0.0493(3) 0.59306(17) -0.0268(3) 0.0569(15) Uani 1 1 d . . . . .
N1 N 0.0438(3) 0.54745(10) 0.2460(3) 0.0170(9) Uani 1 1 d . . . . .
N2 N 0.1859(2) 0.55539(10) 0.3170(3) 0.0153(8) Uani 1 1 d . . . . .
N3 N 0.3255(2) 0.56380(10) 0.3907(3) 0.0148(8) Uani 1 1 d . . . . .
N4 N 0.4616(2) 0.57700(10) 0.4684(3) 0.0155(8) Uani 1 1 d . . . . .
N5 N 0.5925(2) 0.59487(11) 0.5484(3) 0.0164(9) Uani 1 1 d . . . . .
N6 N 0.0382(2) 0.64480(11) 0.1833(2) 0.0153(8) Uani 1 1 d . . . . .
N7 N 0.1473(2) 0.65470(10) 0.3043(2) 0.0149(8) Uani 1 1 d . . . . .
N8 N 0.2574(3) 0.66420(10) 0.4224(2) 0.0143(8) Uani 1 1 d . . . . .
N9 N 0.3722(2) 0.66927(10) 0.5385(3) 0.0149(8) Uani 1 1 d . . . . .
N10 N 0.4903(3) 0.66988(11) 0.6508(3) 0.0178(9) Uani 1 1 d . . . . .
N11 N 0.5103(2) 0.59814(11) 0.6725(3) 0.0157(8) Uani 1 1 d . . . . .
N12 N 0.3715(2) 0.59808(11) 0.5901(2) 0.0158(8) Uani 1 1 d . . . . .
N13 N 0.2377(2) 0.60045(10) 0.5003(3) 0.0141(8) Uani 1 1 d . . . . .
N14 N 0.1067(2) 0.60291(10) 0.4002(2) 0.0134(8) Uani 1 1 d . . . . .
N15 N -0.0196(2) 0.60570(10) 0.2967(2) 0.0137(8) Uani 1 1 d . . . . .
N16 N 0.5720(2) 0.66674(11) 0.5282(3) 0.0177(9) Uani 1 1 d . . . . .
N17 N 0.4634(2) 0.64771(11) 0.4175(3) 0.0158(8) Uani 1 1 d . . . . .
N18 N 0.3482(2) 0.62776(10) 0.3160(2) 0.0146(8) Uani 1 1 d . . . . .
N19 N 0.2255(2) 0.60698(10) 0.2213(2) 0.0133(8) Uani 1 1 d . . . . .
N20 N 0.1014(3) 0.58594(11) 0.1320(3) 0.0166(9) Uani 1 1 d . . . . .
C1 C -0.0275(3) 0.52776(13) 0.2244(3) 0.0178(10) Uani 1 1 d . . . . .
H1 H -0.0782 0.5387 0.1928 0.021 Uiso 1 1 calc R U . . .
C2 C -0.0316(3) 0.49317(13) 0.2450(3) 0.0193(11) Uani 1 1 d . . . . .
C3 C 0.0432(3) 0.47800(13) 0.2956(3) 0.0202(11) Uani 1 1 d . . . . .
H3 H 0.0433 0.4540 0.3124 0.024 Uiso 1 1 calc R U . . .
C4 C 0.1160(3) 0.49789(13) 0.3206(3) 0.0190(11) Uani 1 1 d . . . . .
H4 H 0.1659 0.4878 0.3561 0.023 Uiso 1 1 calc R U . . .
C5 C 0.1170(3) 0.53304(13) 0.2940(3) 0.0164(10) Uani 1 1 d . . . . .
C6 C 0.2682(3) 0.54259(12) 0.3402(3) 0.0153(10) Uani 1 1 d . . . . .
C7 C 0.2943(3) 0.51103(13) 0.3088(3) 0.0205(11) Uani 1 1 d . . . . .
H7 H 0.2538 0.4963 0.2723 0.025 Uiso 1 1 calc R U . . .
C8 C 0.3784(3) 0.50173(14) 0.3313(3) 0.0220(11) Uani 1 1 d . . . . .
H8 H 0.3962 0.4805 0.3102 0.026 Uiso 1 1 calc R U . . .
C9 C 0.4385(3) 0.52334(13) 0.3855(3) 0.0196(11) Uani 1 1 d . . . . .
C10 C 0.4087(3) 0.55422(13) 0.4149(3) 0.0146(10) Uani 1 1 d . . . . .
C11 C 0.5268(3) 0.51659(15) 0.4125(3) 0.0245(12) Uani 1 1 d . . . . .
H11 H 0.5495 0.4959 0.3939 0.029 Uiso 1 1 calc R U . . .
C12 C 0.5799(3) 0.53956(14) 0.4650(3) 0.0227(11) Uani 1 1 d . . . . .
H12 H 0.6393 0.5350 0.4825 0.027 Uiso 1 1 calc R U . . .
C13 C 0.5458(3) 0.57027(13) 0.4933(3) 0.0169(10) Uani 1 1 d . . . . .
C14 C -0.1115(3) 0.47245(13) 0.2129(3) 0.0194(11) Uani 1 1 d . . . . .
C15 C -0.1080(4) 0.43811(14) 0.1854(3) 0.0243(12) Uani 1 1 d . . . . .
H15 H -0.0543 0.4274 0.1893 0.029 Uiso 1 1 calc R U . . .
C16 C -0.1821(4) 0.41917(16) 0.1521(3) 0.0316(14) Uani 1 1 d . . . . .
H16 H -0.1792 0.3955 0.1338 0.038 Uiso 1 1 calc R U . . .
C17 C -0.2602(4) 0.43498(18) 0.1457(3) 0.0359(16) Uani 1 1 d . . . . .
H17 H -0.3110 0.4222 0.1223 0.043 Uiso 1 1 calc R U . . .
C18 C -0.2647(4) 0.46879(18) 0.1726(4) 0.0349(15) Uani 1 1 d . . . . .
H18 H -0.3186 0.4794 0.1676 0.042 Uiso 1 1 calc R U . . .
C19 C -0.1910(3) 0.48783(16) 0.2074(4) 0.0281(13) Uani 1 1 d . . . . .
H19 H -0.1945 0.5112 0.2272 0.034 Uiso 1 1 calc R U . . .
C20 C 0.7244(4) 0.6112(2) 0.4835(5) 0.0431(17) Uani 1 1 d . . . . .
H20A H 0.7864 0.6136 0.4960 0.065 Uiso 1 1 calc R U . . .
H20B H 0.6978 0.6342 0.4674 0.065 Uiso 1 1 calc R U . . .
H20C H 0.7049 0.5945 0.4373 0.065 Uiso 1 1 calc R U . . .
C21 C -0.0159(3) 0.65590(13) 0.1114(3) 0.0167(10) Uani 1 1 d . . . . .
H21 H -0.0537 0.6392 0.0786 0.020 Uiso 1 1 calc R U . . .
C22 C -0.0195(3) 0.69030(13) 0.0829(3) 0.0183(10) Uani 1 1 d . . . . .
C23 C 0.0406(3) 0.71370(13) 0.1309(3) 0.0194(11) Uani 1 1 d . . . . .
H23 H 0.0415 0.7375 0.1133 0.023 Uiso 1 1 calc R U . . .
C24 C 0.0975(3) 0.70275(13) 0.2025(3) 0.0189(11) Uani 1 1 d . . . . .
H24 H 0.1395 0.7186 0.2328 0.023 Uiso 1 1 calc R U . . .
C25 C 0.0943(3) 0.66796(13) 0.2317(3) 0.0137(9) Uani 1 1 d . . . . .
C26 C 0.1849(3) 0.67651(12) 0.3708(3) 0.0131(9) Uani 1 1 d . . . . .
C27 C 0.1470(3) 0.70832(13) 0.3903(3) 0.0188(11) Uani 1 1 d . . . . .
H27 H 0.0950 0.7166 0.3548 0.023 Uiso 1 1 calc R U . . .
C28 C 0.1860(3) 0.72639(14) 0.4597(3) 0.0221(11) Uani 1 1 d . . . . .
H28 H 0.1608 0.7475 0.4729 0.027 Uiso 1 1 calc R U . . .
C29 C 0.2636(3) 0.71482(13) 0.5136(3) 0.0177(10) Uani 1 1 d . . . . .
C30 C 0.2972(3) 0.68308(12) 0.4912(3) 0.0148(10) Uani 1 1 d . . . . .
C31 C 0.3092(3) 0.73166(14) 0.5878(3) 0.0224(11) Uani 1 1 d . . . . .
H31 H 0.2884 0.7531 0.6048 0.027 Uiso 1 1 calc R U . . .
C32 C 0.3830(3) 0.71747(14) 0.6354(3) 0.0217(11) Uani 1 1 d . . . . .
H32 H 0.4129 0.7287 0.6860 0.026 Uiso 1 1 calc R U . . .
C33 C 0.4147(3) 0.68594(13) 0.6088(3) 0.0164(10) Uani 1 1 d . . . . .
C34 C -0.0843(3) 0.70133(14) 0.0056(3) 0.0202(11) Uani 1 1 d . . . . .
C35 C -0.0674(4) 0.72834(16) -0.0450(4) 0.0305(13) Uani 1 1 d . . . . .
H35 H -0.0139 0.7399 -0.0301 0.037 Uiso 1 1 calc R U . . .
C36 C -0.1279(4) 0.73846(17) -0.1169(4) 0.0363(15) Uani 1 1 d . . . . .
H36 H -0.1161 0.7572 -0.1504 0.044 Uiso 1 1 calc R U . . .
C37 C -0.2053(4) 0.72136(18) -0.1398(4) 0.0386(16) Uani 1 1 d . . . . .
H37 H -0.2459 0.7278 -0.1901 0.046 Uiso 1 1 calc R U . . .
C38 C -0.2234(4) 0.69512(17) -0.0902(4) 0.0323(14) Uani 1 1 d . . . . .
H38 H -0.2771 0.6836 -0.1056 0.039 Uiso 1 1 calc R U . . .
C39 C -0.1631(3) 0.68511(15) -0.0166(3) 0.0247(12) Uani 1 1 d . . . . .
H39 H -0.1764 0.6671 0.0182 0.030 Uiso 1 1 calc R U . . .
C40 C 0.4895(4) 0.66623(17) 0.8147(3) 0.0321(14) Uani 1 1 d . . . . .
H40A H 0.5221 0.6713 0.8723 0.048 Uiso 1 1 calc R U . . .
H40B H 0.4808 0.6407 0.8077 0.048 Uiso 1 1 calc R U . . .
H40C H 0.4342 0.6781 0.8035 0.048 Uiso 1 1 calc R U . . .
C41 C 0.5723(3) 0.58655(13) 0.7386(3) 0.0167(10) Uani 1 1 d . . . . .
H41 H 0.6285 0.5950 0.7445 0.020 Uiso 1 1 calc R U . . .
C42 C 0.5588(3) 0.56329(13) 0.7979(3) 0.0155(10) Uani 1 1 d . . . . .
C43 C 0.4762(3) 0.54932(14) 0.7835(3) 0.0194(11) Uani 1 1 d . . . . .
H43 H 0.4641 0.5324 0.8213 0.023 Uiso 1 1 calc R U . . .
C44 C 0.4130(3) 0.55989(13) 0.7156(3) 0.0184(10) Uani 1 1 d . . . . .
H44 H 0.3581 0.5496 0.7057 0.022 Uiso 1 1 calc R U . . .
C45 C 0.4288(3) 0.58605(13) 0.6599(3) 0.0151(10) Uani 1 1 d . . . . .
C46 C 0.2856(3) 0.59818(12) 0.5809(3) 0.0152(10) Uani 1 1 d . . . . .
C47 C 0.2462(3) 0.59891(15) 0.6485(3) 0.0223(11) Uani 1 1 d . . . . .
H47 H 0.2800 0.5983 0.7049 0.027 Uiso 1 1 calc R U . . .
C48 C 0.1603(3) 0.60054(16) 0.6322(3) 0.0252(12) Uani 1 1 d . . . . .
H48 H 0.1339 0.6010 0.6774 0.030 Uiso 1 1 calc R U . . .
C49 C 0.1096(3) 0.60158(14) 0.5486(3) 0.0206(11) Uani 1 1 d . . . . .
C50 C 0.1515(3) 0.60155(12) 0.4839(3) 0.0143(10) Uani 1 1 d . . . . .
C51 C 0.0204(3) 0.60353(16) 0.5260(3) 0.0262(12) Uani 1 1 d . . . . .
H51 H -0.0092 0.6039 0.5688 0.031 Uiso 1 1 calc R U . . .
C52 C -0.0240(3) 0.60490(15) 0.4448(3) 0.0231(11) Uani 1 1 d . . . . .
H52 H -0.0843 0.6061 0.4304 0.028 Uiso 1 1 calc R U . . .
C53 C 0.0208(3) 0.60454(12) 0.3808(3) 0.0150(10) Uani 1 1 d . . . . .
C54 C 0.6300(3) 0.55295(13) 0.8705(3) 0.0176(10) Uani 1 1 d . . . . .
C55 C 0.6887(3) 0.57805(15) 0.9115(3) 0.0251(12) Uani 1 1 d . . . . .
H55 H 0.6826 0.6019 0.8936 0.030 Uiso 1 1 calc R U . . .
C56 C 0.7557(4) 0.56839(17) 0.9780(4) 0.0304(13) Uani 1 1 d . . . . .
H56 H 0.7959 0.5855 1.0053 0.036 Uiso 1 1 calc R U . . .
C57 C 0.7641(4) 0.53380(17) 1.0046(4) 0.0325(14) Uani 1 1 d . . . . .
H57 H 0.8104 0.5271 1.0501 0.039 Uiso 1 1 calc R U . . .
C58 C 0.7056(4) 0.50885(17) 0.9658(4) 0.0318(14) Uani 1 1 d . . . . .
H58 H 0.7109 0.4852 0.9853 0.038 Uiso 1 1 calc R U . . .
C59 C 0.6390(3) 0.51830(15) 0.8983(3) 0.0245(12) Uani 1 1 d . . . . .
H59 H 0.5992 0.5010 0.8710 0.029 Uiso 1 1 calc R U . . .
C60 C -0.1464(4) 0.65354(17) 0.2730(4) 0.0360(15) Uani 1 1 d . . . . .
H60A H -0.1118 0.6686 0.2466 0.054 Uiso 1 1 calc R U . . .
H60B H -0.1337 0.6588 0.3332 0.054 Uiso 1 1 calc R U . . .
H60C H -0.2068 0.6580 0.2471 0.054 Uiso 1 1 calc R U . . .
C61 C 0.6346(3) 0.68971(14) 0.5639(3) 0.0204(11) Uani 1 1 d . . . . .
H61 H 0.6593 0.6880 0.6227 0.024 Uiso 1 1 calc R U . . .
C62 C 0.6644(3) 0.71534(14) 0.5199(3) 0.0236(11) Uani 1 1 d . . . . .
C63 C 0.6241(4) 0.71790(15) 0.4337(4) 0.0266(12) Uani 1 1 d . . . . .
H63 H 0.6425 0.7351 0.4003 0.032 Uiso 1 1 calc R U . . .
C64 C 0.5583(3) 0.69565(14) 0.3975(3) 0.0206(11) Uani 1 1 d . . . . .
H64 H 0.5307 0.6981 0.3395 0.025 Uiso 1 1 calc R U . . .
C65 C 0.5310(3) 0.66943(13) 0.4447(3) 0.0170(10) Uani 1 1 d . . . . .
C66 C 0.4303(3) 0.63924(12) 0.3354(3) 0.0159(10) Uani 1 1 d . . . . .
C67 C 0.4776(3) 0.63874(14) 0.2729(3) 0.0213(11) Uani 1 1 d . . . . .
H67 H 0.5354 0.6461 0.2865 0.026 Uiso 1 1 calc R U . . .
C68 C 0.4388(3) 0.62773(15) 0.1945(4) 0.0248(12) Uani 1 1 d . . . . .
H68 H 0.4702 0.6270 0.1532 0.030 Uiso 1 1 calc R U . . .
C69 C 0.3530(3) 0.61727(14) 0.1727(3) 0.0198(11) Uani 1 1 d . . . . .
C70 C 0.3095(3) 0.61742(12) 0.2365(3) 0.0148(10) Uani 1 1 d . . . . .
C71 C 0.3085(4) 0.60593(16) 0.0926(3) 0.0274(13) Uani 1 1 d . . . . .
H71 H 0.3365 0.6051 0.0487 0.033 Uiso 1 1 calc R U . . .
C72 C 0.2262(3) 0.59614(15) 0.0771(3) 0.0258(12) Uani 1 1 d . . . . .
H72 H 0.1962 0.5892 0.0221 0.031 Uiso 1 1 calc R U . . .
C73 C 0.1843(3) 0.59617(13) 0.1426(3) 0.0181(10) Uani 1 1 d . . . . .
C74 C 0.7407(8) 0.7367(3) 0.5667(9) 0.0190(19) Uani 0.575(15) 1 d . U P A 1
C75 C 0.7432(9) 0.7722(4) 0.5405(10) 0.036(2) Uani 0.575(15) 1 d . U P A 1
H75 H 0.6997 0.7814 0.4956 0.043 Uiso 0.575(15) 1 calc R U P A 1
C76 C 0.8128(10) 0.7936(4) 0.5836(9) 0.041(2) Uani 0.575(15) 1 d . U P A 1
H76 H 0.8162 0.8175 0.5677 0.049 Uiso 0.575(15) 1 calc R U P A 1
C77 C 0.8749(9) 0.7795(4) 0.6482(8) 0.037(2) Uani 0.575(15) 1 d . U P A 1
H77 H 0.9209 0.7939 0.6774 0.045 Uiso 0.575(15) 1 calc R U P A 1
C78 C 0.8708(8) 0.7441(4) 0.6713(8) 0.030(2) Uani 0.575(15) 1 d . U P A 1
H78 H 0.9133 0.7347 0.7168 0.036 Uiso 0.575(15) 1 calc R U P A 1
C79 C 0.8054(9) 0.7231(3) 0.6283(9) 0.025(2) Uani 0.575(15) 1 d . U P A 1
H79 H 0.8053 0.6988 0.6417 0.030 Uiso 0.575(15) 1 calc R U P A 1
C80 C 0.0890(10) 0.5319(3) 0.0184(9) 0.037(3) Uani 0.575(15) 1 d D U P A 1
H80A H 0.0939 0.5150 0.0643 0.056 Uiso 0.575(15) 1 calc R U P A 1
H80B H 0.1457 0.5368 0.0106 0.056 Uiso 0.575(15) 1 calc R U P A 1
H80C H 0.0528 0.5219 -0.0335 0.056 Uiso 0.575(15) 1 calc R U P A 1
C74' C 0.7251(11) 0.7428(5) 0.5593(13) 0.0190(19) Uani 0.425(15) 1 d . . P A 2
C75' C 0.7206(13) 0.7772(5) 0.5416(13) 0.036(2) Uani 0.425(15) 1 d . . P A 2
H75' H 0.6729 0.7857 0.4998 0.043 Uiso 0.425(15) 1 calc R U P A 2
C76' C 0.7813(13) 0.8007(5) 0.5806(12) 0.041(2) Uani 0.425(15) 1 d . . P A 2
H76' H 0.7756 0.8250 0.5657 0.049 Uiso 0.425(15) 1 calc R U P A 2
C77' C 0.8481(13) 0.7897(5) 0.6393(12) 0.037(2) Uani 0.425(15) 1 d . . P A 2
H77' H 0.8920 0.8060 0.6632 0.045 Uiso 0.425(15) 1 calc R U P A 2
C78' C 0.8555(11) 0.7561(5) 0.6659(11) 0.030(2) Uani 0.425(15) 1 d . . P A 2
H78' H 0.9031 0.7490 0.7095 0.036 Uiso 0.425(15) 1 calc R U P A 2
C79' C 0.7920(12) 0.7315(5) 0.6284(13) 0.025(2) Uani 0.425(15) 1 d . . P A 2
H79' H 0.7939 0.7079 0.6488 0.030 Uiso 0.425(15) 1 calc R U P A 2
C80' C 0.0879(14) 0.5278(3) 0.0464(13) 0.037(3) Uani 0.425(15) 1 d D . P A 2
H80D H 0.0774 0.5150 0.0945 0.056 Uiso 0.425(15) 1 calc R U P A 2
H80E H 0.1493 0.5295 0.0526 0.056 Uiso 0.425(15) 1 calc R U P A 2
H80F H 0.0612 0.5152 -0.0056 0.056 Uiso 0.425(15) 1 calc R U P A 2
P1 P 0.61549(15) 0.67979(8) 0.09319(19) 0.0445(8) Uani 0.721(3) 1 d D . P B 1
F1 F 0.6046(4) 0.69916(17) 0.0083(3) 0.077(2) Uani 0.721(3) 1 d D . P B 1
F2 F 0.7051(4) 0.69672(19) 0.1290(5) 0.079(2) Uani 0.721(3) 1 d D U P B 1
F3 F 0.5706(6) 0.7093(2) 0.1294(6) 0.132(4) Uani 0.721(3) 1 d D U P B 1
F4 F 0.5278(4) 0.6620(2) 0.0569(5) 0.103(3) Uani 0.721(3) 1 d D U P B 1
F5 F 0.6607(5) 0.64938(18) 0.0578(5) 0.122(2) Uani 0.721(3) 1 d D . P B 1
F6 F 0.6284(8) 0.6587(2) 0.1778(6) 0.122(2) Uani 0.721(3) 1 d D . P B 1
P1' P 0.6209(4) 0.6941(2) 0.1356(5) 0.0445(8) Uani 0.279(3) 1 d D . P B 2
F1' F 0.6088(9) 0.7313(3) 0.0970(9) 0.077(2) Uani 0.279(3) 1 d D . P B 2
F2' F 0.7040(7) 0.7080(4) 0.1962(9) 0.079(2) Uani 0.279(3) 1 d D . P B 2
F3' F 0.5750(10) 0.7065(4) 0.2029(9) 0.103(3) Uani 0.279(3) 1 d D . P B 2
F4' F 0.5295(9) 0.6850(6) 0.0811(12) 0.132(4) Uani 0.279(3) 1 d D . P B 2
F5' F 0.6758(13) 0.6828(5) 0.0763(11) 0.122(2) Uani 0.279(3) 1 d D . P B 2
F6' F 0.6351(17) 0.6579(3) 0.1802(14) 0.122(2) Uani 0.279(3) 1 d D . P B 2
C81 C 0.9223(5) 0.6382(2) 0.8119(4) 0.053(2) Uani 1 1 d D . . . .
H81A H 0.9755 0.6307 0.8525 0.064 Uiso 1 1 calc R U . . .
H81B H 0.9127 0.6633 0.8229 0.064 Uiso 1 1 calc R U . . .
C82 C 0.8503(5) 0.61696(16) 0.8266(5) 0.057(2) Uani 1 1 d D . . . .
H82A H 0.7965 0.6255 0.7887 0.069 Uiso 1 1 calc R U . . .
H82B H 0.8468 0.6208 0.8851 0.069 Uiso 1 1 calc R U . . .
Cl1 Cl 0.93583(12) 0.63421(6) 0.70851(11) 0.0536(5) Uani 1 1 d D . . . .
Cl2 Cl 0.85979(13) 0.57140(5) 0.81018(13) 0.0535(5) Uani 1 1 d D . . . .
C83 C 0.5864(5) 0.5644(3) 0.0746(6) 0.102(4) Uani 1 1 d D U . . .
H83A H 0.6151 0.5447 0.0536 0.122 Uiso 1 1 calc R U . . .
H83B H 0.5981 0.5859 0.0453 0.122 Uiso 1 1 calc R U . . .
C84 C 0.6305(7) 0.5689(3) 0.1628(5) 0.092(3) Uani 1 1 d D U . . .
H84A H 0.6288 0.5943 0.1763 0.110 Uiso 1 1 calc R U . . .
H84B H 0.6910 0.5626 0.1695 0.110 Uiso 1 1 calc R U . . .
Cl3 Cl 0.47925(18) 0.55663(10) 0.0390(2) 0.1048(10) Uani 1 1 d D . . . .
Cl4 Cl 0.5953(2) 0.54581(7) 0.23685(17) 0.0861(8) Uani 1 1 d D . . . .
C85 C 0.6968(9) 0.8043(5) 0.2310(9) 0.188(9) Uani 1 1 d D . . . .
H85A H 0.7026 0.8160 0.1790 0.226 Uiso 1 1 calc R U . . .
H85B H 0.7245 0.7809 0.2330 0.226 Uiso 1 1 calc R U . . .
C86 C 0.6051(9) 0.7977(5) 0.2201(8) 0.169(7) Uani 1 1 d D U . . .
H86A H 0.5901 0.7755 0.1881 0.203 Uiso 1 1 calc R U . . .
H86B H 0.5729 0.8169 0.1855 0.203 Uiso 1 1 calc R U . . .
Cl5 Cl 0.7573(2) 0.82859(8) 0.3146(3) 0.1100(10) Uani 1 1 d D U . . .
Cl6 Cl 0.57147(19) 0.79449(9) 0.3114(2) 0.1065(10) Uani 1 1 d D U . . .
C87 C 0.9355(7) 0.7314(2) 0.4986(7) 0.104(4) Uani 1 1 d D U . . .
H87A H 0.8805 0.7288 0.5131 0.125 Uiso 0.802(4) 1 calc R U P C 1
H87B H 0.9751 0.7427 0.5475 0.125 Uiso 0.802(4) 1 calc R U P C 1
H87C H 0.9225 0.7440 0.5465 0.125 Uiso 0.198(4) 1 calc R U P C 2
H87D H 0.9973 0.7262 0.5153 0.125 Uiso 0.198(4) 1 calc R U P C 2
C88 C 0.9219(9) 0.7566(3) 0.4295(6) 0.139(5) Uani 1 1 d D U . . .
H88A H 0.9778 0.7639 0.4218 0.167 Uiso 0.802(4) 1 calc R U P C 1
H88B H 0.8936 0.7778 0.4445 0.167 Uiso 0.802(4) 1 calc R U P C 1
H88C H 0.9702 0.7733 0.4415 0.167 Uiso 0.198(4) 1 calc R U P C 2
H88D H 0.8699 0.7702 0.4287 0.167 Uiso 0.198(4) 1 calc R U P C 2
Cl7 Cl 0.9719(2) 0.69106(7) 0.49194(17) 0.0689(8) Uani 0.802(4) 1 d D . P C 1
Cl8 Cl 0.8599(4) 0.73950(11) 0.3345(2) 0.1104(15) Uani 0.802(4) 1 d D U P C 1
Cl7' Cl 0.8797(8) 0.6880(3) 0.4901(7) 0.0689(8) Uani 0.198(4) 1 d D . P C 2
Cl8' Cl 0.9120(16) 0.7398(5) 0.3336(9) 0.1104(15) Uani 0.198(4) 1 d D . P C 2
C89 C 0.0408(4) 0.50855(16) 0.5113(4) 0.0356(15) Uani 1 1 d . . . . .
H89A H 0.0396 0.5266 0.5544 0.043 Uiso 1 1 calc R U . . .
H89B H 0.0486 0.5211 0.4611 0.043 Uiso 1 1 calc R U . . .
C90 C 0.1181(5) 0.48518(19) 0.5447(5) 0.0497(18) Uani 1 1 d . . . . .
H90A H 0.1180 0.4665 0.5028 0.060 Uiso 1 1 calc R U . . .
H90B H 0.1116 0.4735 0.5964 0.060 Uiso 1 1 calc R U . . .
C91 C 0.2058(5) 0.5037(2) 0.5652(5) 0.059(2) Uani 1 1 d . . . . .
H91A H 0.2172 0.5124 0.5131 0.088 Uiso 1 1 calc R U . . .
H91B H 0.2501 0.4869 0.5923 0.088 Uiso 1 1 calc R U . . .
H91C H 0.2055 0.5236 0.6031 0.088 Uiso 1 1 calc R U . . .

loop_
_atom_site_aniso_label
_atom_site_aniso_U_11
_atom_site_aniso_U_22
_atom_site_aniso_U_33
_atom_site_aniso_U_23
_atom_site_aniso_U_13
_atom_site_aniso_U_12
Ni1 0.0098(3) 0.0141(3) 0.0111(3) 0.0005(2) -0.0012(2) -0.0007(2)
Ni2 0.0086(3) 0.0128(3) 0.0091(3) 0.0006(2) -0.0007(2) 0.0004(2)
Ni3 0.0081(3) 0.0136(3) 0.0094(3) 0.0017(2) -0.0008(2) -0.0004(2)
Ni4 0.0089(3) 0.0162(3) 0.0106(3) 0.0025(2) -0.0011(2) -0.0012(2)
Ni5 0.0097(3) 0.0199(3) 0.0122(3) 0.0044(2) -0.0016(2) -0.0032(2)
S1 0.0094(6) 0.0298(7) 0.0311(8) 0.0072(6) -0.0019(5) 0.0001(5)
S2 0.0219(7) 0.0219(6) 0.0171(6) -0.0003(5) -0.0081(5) -0.0047(5)
S3 0.0088(5) 0.0291(7) 0.0191(7) -0.0011(5) -0.0028(5) 0.0018(5)
S4 0.0169(7) 0.0608(10) 0.0207(7) -0.0187(7) 0.0006(6) -0.0073(6)
O1 0.017(2) 0.033(2) 0.044(3) 0.0052(19) -0.0061(18) 0.0046(16)
O2 0.0168(19) 0.032(2) 0.041(3) 0.0035(19) -0.0086(18) -0.0035(16)
O3 0.0187(19) 0.035(2) 0.022(2) 0.0003(17) -0.0088(16) -0.0014(16)
O4 0.038(2) 0.025(2) 0.032(2) -0.0024(18) -0.0209(19) -0.0059(18)
O5 0.0122(17) 0.036(2) 0.0186(19) -0.0037(16) -0.0026(15) 0.0007(15)
O6 0.0139(19) 0.055(3) 0.032(2) 0.008(2) 0.0015(17) -0.0088(18)
O7 0.016(2) 0.076(3) 0.024(2) -0.017(2) -0.0007(17) -0.009(2)
O8 0.035(3) 0.120(5) 0.013(2) 0.000(3) 0.0015(19) -0.016(3)
N1 0.014(2) 0.015(2) 0.020(2) -0.0005(17) 0.0001(17) -0.0002(16)
N2 0.0107(19) 0.018(2) 0.016(2) -0.0007(16) 0.0013(16) -0.0010(15)
N3 0.0108(19) 0.018(2) 0.014(2) 0.0027(16) 0.0011(16) 0.0010(15)
N4 0.0107(19) 0.019(2) 0.015(2) 0.0047(16) -0.0014(16) 0.0016(15)
N5 0.0084(19) 0.025(2) 0.015(2) 0.0038(17) 0.0012(16) -0.0006(16)
N6 0.013(2) 0.020(2) 0.009(2) 0.0014(16) -0.0025(16) 0.0010(16)
N7 0.014(2) 0.016(2) 0.012(2) 0.0004(16) -0.0016(16) 0.0000(16)
N8 0.015(2) 0.016(2) 0.011(2) 0.0000(16) 0.0004(16) -0.0015(15)
N9 0.0124(19) 0.018(2) 0.013(2) -0.0002(16) 0.0005(16) -0.0025(16)
N10 0.013(2) 0.022(2) 0.014(2) -0.0006(17) -0.0035(17) -0.0040(16)
N11 0.0109(19) 0.020(2) 0.014(2) 0.0027(16) -0.0014(16) -0.0022(16)
N12 0.013(2) 0.020(2) 0.012(2) 0.0050(16) -0.0017(16) -0.0036(16)
N13 0.0095(19) 0.017(2) 0.015(2) 0.0014(16) 0.0012(16) -0.0018(15)
N14 0.0107(19) 0.016(2) 0.013(2) 0.0031(16) 0.0016(16) 0.0002(15)
N15 0.0076(18) 0.019(2) 0.012(2) -0.0006(16) -0.0024(15) 0.0016(15)
N16 0.0096(19) 0.026(2) 0.015(2) 0.0045(17) -0.0011(16) -0.0060(16)
N17 0.0104(19) 0.020(2) 0.015(2) 0.0038(16) 0.0004(16) -0.0043(16)
N18 0.0096(19) 0.019(2) 0.014(2) 0.0024(16) 0.0003(16) 0.0008(15)
N19 0.0109(19) 0.016(2) 0.011(2) 0.0000(15) 0.0000(16) -0.0005(15)
N20 0.012(2) 0.022(2) 0.012(2) -0.0017(17) -0.0018(16) -0.0020(16)
C1 0.010(2) 0.021(2) 0.018(3) 0.000(2) -0.0039(19) -0.0002(19)
C2 0.013(2) 0.022(3) 0.020(3) -0.003(2) 0.001(2) -0.0022(19)
C3 0.019(3) 0.018(2) 0.022(3) 0.002(2) 0.003(2) -0.003(2)
C4 0.014(2) 0.018(2) 0.021(3) 0.002(2) -0.001(2) 0.0012(19)
C5 0.015(2) 0.019(2) 0.015(2) -0.0013(19) 0.0031(19) -0.0014(19)
C6 0.013(2) 0.016(2) 0.016(3) 0.0040(19) 0.0014(19) 0.0002(18)
C7 0.018(3) 0.021(3) 0.019(3) -0.004(2) 0.000(2) -0.002(2)
C8 0.016(3) 0.024(3) 0.025(3) -0.002(2) 0.004(2) 0.006(2)
C9 0.019(3) 0.021(3) 0.018(3) 0.003(2) 0.004(2) 0.005(2)
C10 0.010(2) 0.022(2) 0.009(2) 0.0067(19) -0.0022(18) 0.0010(18)
C11 0.019(3) 0.028(3) 0.024(3) -0.001(2) 0.003(2) 0.008(2)
C12 0.011(2) 0.032(3) 0.024(3) 0.002(2) 0.001(2) 0.005(2)
C13 0.014(2) 0.021(2) 0.014(2) 0.0067(19) 0.0005(19) -0.0016(19)
C14 0.017(2) 0.023(3) 0.017(3) 0.004(2) 0.001(2) -0.006(2)
C15 0.028(3) 0.025(3) 0.020(3) -0.005(2) 0.007(2) -0.010(2)
C16 0.044(4) 0.035(3) 0.016(3) -0.005(2) 0.008(3) -0.020(3)
C17 0.034(3) 0.058(4) 0.012(3) 0.006(3) -0.002(2) -0.026(3)
C18 0.017(3) 0.050(4) 0.034(4) 0.015(3) 0.002(3) -0.010(3)
C19 0.020(3) 0.035(3) 0.027(3) 0.009(2) 0.002(2) -0.005(2)
C20 0.024(3) 0.058(4) 0.053(4) 0.017(4) 0.022(3) 0.000(3)
C21 0.013(2) 0.020(2) 0.013(2) -0.0001(19) -0.0033(19) 0.0009(19)
C22 0.017(2) 0.020(2) 0.015(3) 0.002(2) -0.002(2) -0.0009(19)
C23 0.020(3) 0.020(3) 0.016(3) 0.002(2) 0.000(2) -0.005(2)
C24 0.016(2) 0.020(3) 0.017(3) 0.001(2) -0.002(2) -0.0050(19)
C25 0.009(2) 0.021(2) 0.012(2) 0.0017(19) 0.0020(18) -0.0006(18)
C26 0.011(2) 0.015(2) 0.011(2) 0.0009(18) -0.0015(18) 0.0002(17)
C27 0.012(2) 0.024(3) 0.018(3) 0.002(2) -0.001(2) 0.0051(19)
C28 0.019(3) 0.019(3) 0.025(3) -0.003(2) -0.001(2) 0.002(2)
C29 0.018(2) 0.019(2) 0.016(3) 0.0001(19) 0.003(2) 0.0006(19)
C30 0.014(2) 0.018(2) 0.014(2) 0.0026(19) 0.0043(19) -0.0033(18)
C31 0.026(3) 0.022(3) 0.016(3) -0.005(2) -0.001(2) 0.002(2)
C32 0.024(3) 0.024(3) 0.013(3) -0.005(2) -0.004(2) -0.005(2)
C33 0.015(2) 0.019(2) 0.013(2) 0.0025(19) 0.0003(19) -0.0033(19)
C34 0.020(3) 0.024(3) 0.013(3) 0.002(2) -0.003(2) 0.006(2)
C35 0.029(3) 0.037(3) 0.022(3) 0.005(2) 0.001(2) 0.004(3)
C36 0.046(4) 0.038(3) 0.019(3) 0.010(3) -0.001(3) 0.011(3)
C37 0.041(4) 0.049(4) 0.017(3) 0.002(3) -0.008(3) 0.022(3)
C38 0.018(3) 0.042(4) 0.029(3) -0.010(3) -0.008(2) 0.006(2)
C39 0.021(3) 0.028(3) 0.019(3) -0.002(2) -0.005(2) 0.007(2)
C40 0.041(4) 0.039(3) 0.013(3) -0.001(2) 0.002(2) 0.003(3)
C41 0.010(2) 0.020(2) 0.017(3) 0.003(2) -0.0008(19) -0.0029(18)
C42 0.014(2) 0.020(2) 0.010(2) 0.0006(19) -0.0027(19) 0.0033(18)
C43 0.017(2) 0.025(3) 0.014(3) 0.008(2) 0.001(2) -0.003(2)
C44 0.013(2) 0.024(3) 0.019(3) 0.003(2) 0.003(2) -0.0025(19)
C45 0.009(2) 0.022(2) 0.012(2) 0.0020(19) -0.0005(18) -0.0018(18)
C46 0.016(2) 0.015(2) 0.013(2) 0.0017(18) 0.0002(19) -0.0018(18)
C47 0.017(3) 0.036(3) 0.011(2) 0.003(2) 0.000(2) 0.002(2)
C48 0.021(3) 0.044(3) 0.012(3) 0.005(2) 0.006(2) 0.000(2)
C49 0.016(2) 0.032(3) 0.014(3) 0.005(2) 0.004(2) 0.001(2)
C50 0.016(2) 0.016(2) 0.009(2) 0.0004(18) -0.0002(19) -0.0019(18)
C51 0.018(3) 0.044(3) 0.018(3) 0.000(2) 0.007(2) 0.000(2)
C52 0.010(2) 0.036(3) 0.023(3) 0.000(2) 0.002(2) 0.000(2)
C53 0.013(2) 0.015(2) 0.015(2) -0.0017(19) 0.0005(19) -0.0017(18)
C54 0.015(2) 0.024(3) 0.013(2) 0.004(2) 0.002(2) 0.0027(19)
C55 0.017(3) 0.031(3) 0.024(3) 0.005(2) -0.001(2) -0.005(2)
C56 0.018(3) 0.050(4) 0.019(3) 0.003(3) -0.003(2) -0.008(3)
C57 0.017(3) 0.052(4) 0.023(3) 0.014(3) -0.004(2) 0.004(3)
C58 0.026(3) 0.037(3) 0.029(3) 0.015(3) 0.001(3) 0.010(3)
C59 0.020(3) 0.031(3) 0.019(3) 0.005(2) 0.001(2) 0.003(2)
C60 0.026(3) 0.041(4) 0.031(3) -0.008(3) -0.009(3) 0.015(3)
C61 0.013(2) 0.026(3) 0.021(3) 0.001(2) 0.001(2) -0.004(2)
C62 0.022(3) 0.024(3) 0.024(3) -0.001(2) 0.004(2) -0.006(2)
C63 0.030(3) 0.025(3) 0.025(3) 0.004(2) 0.007(2) -0.006(2)
C64 0.020(3) 0.025(3) 0.015(3) 0.001(2) 0.002(2) -0.003(2)
C65 0.012(2) 0.020(2) 0.017(3) 0.004(2) 0.0010(19) 0.0000(19)
C66 0.013(2) 0.015(2) 0.018(3) 0.0035(19) 0.0006(19) 0.0025(18)
C67 0.017(3) 0.026(3) 0.024(3) 0.000(2) 0.009(2) -0.003(2)
C68 0.023(3) 0.032(3) 0.024(3) -0.004(2) 0.013(2) -0.003(2)
C69 0.018(3) 0.026(3) 0.016(3) -0.001(2) 0.004(2) 0.000(2)
C70 0.012(2) 0.013(2) 0.016(2) 0.0023(19) -0.0010(19) 0.0013(18)
C71 0.025(3) 0.044(3) 0.016(3) -0.010(2) 0.010(2) -0.006(2)
C72 0.024(3) 0.039(3) 0.013(3) -0.009(2) 0.003(2) -0.003(2)
C73 0.014(2) 0.024(3) 0.015(3) 0.002(2) 0.002(2) 0.0003(19)
C74 0.018(3) 0.018(3) 0.020(2) 0.0004(18) 0.0044(18) -0.0011(18)
C75 0.035(3) 0.034(3) 0.038(3) -0.0026(18) 0.0080(19) -0.002(2)
C76 0.040(3) 0.038(3) 0.043(3) -0.0016(18) 0.009(2) -0.0033(19)
C77 0.037(3) 0.035(3) 0.039(3) -0.0028(19) 0.0063(19) -0.0036(19)
C78 0.029(3) 0.029(3) 0.031(2) -0.0004(19) 0.0054(18) -0.0020(19)
C79 0.024(3) 0.025(3) 0.027(2) -0.0008(19) 0.0050(17) -0.0023(19)
C80 0.036(3) 0.043(3) 0.035(5) -0.017(3) 0.014(3) -0.009(3)
C74' 0.018(3) 0.018(3) 0.020(2) 0.0004(18) 0.0044(18) -0.0011(18)
C75' 0.035(3) 0.034(3) 0.038(3) -0.0026(18) 0.0080(19) -0.002(2)
C76' 0.040(3) 0.038(3) 0.043(3) -0.0016(18) 0.009(2) -0.0033(19)
C77' 0.037(3) 0.035(3) 0.039(3) -0.0028(19) 0.0063(19) -0.0036(19)
C78' 0.029(3) 0.029(3) 0.031(2) -0.0004(19) 0.0054(18) -0.0020(19)
C79' 0.024(3) 0.025(3) 0.027(2) -0.0008(19) 0.0050(17) -0.0023(19)
C80' 0.036(3) 0.043(3) 0.035(5) -0.017(3) 0.014(3) -0.009(3)
P1 0.0282(11) 0.0501(18) 0.056(2) 0.0231(13) 0.0123(14) 0.0014(11)
F1 0.077(5) 0.084(5) 0.063(4) 0.030(3) 0.007(4) -0.034(4)
F2 0.066(3) 0.086(3) 0.080(4) 0.022(3) 0.010(3) -0.025(3)
F3 0.131(5) 0.131(5) 0.134(5) -0.005(4) 0.032(4) 0.032(4)
F4 0.095(4) 0.124(4) 0.094(4) 0.028(3) 0.030(3) -0.027(3)
F5 0.095(4) 0.115(4) 0.163(5) 0.061(4) 0.047(4) 0.002(3)
F6 0.095(4) 0.115(4) 0.163(5) 0.061(4) 0.047(4) 0.002(3)
P1' 0.0282(11) 0.0501(18) 0.056(2) 0.0231(13) 0.0123(14) 0.0014(11)
F1' 0.077(5) 0.084(5) 0.063(4) 0.030(3) 0.007(4) -0.034(4)
F2' 0.066(3) 0.086(3) 0.080(4) 0.022(3) 0.010(3) -0.025(3)
F3' 0.095(4) 0.124(4) 0.094(4) 0.028(3) 0.030(3) -0.027(3)
F4' 0.131(5) 0.131(5) 0.134(5) -0.005(4) 0.032(4) 0.032(4)
F5' 0.095(4) 0.115(4) 0.163(5) 0.061(4) 0.047(4) 0.002(3)
F6' 0.095(4) 0.115(4) 0.163(5) 0.061(4) 0.047(4) 0.002(3)
C81 0.063(5) 0.045(4) 0.058(5) -0.011(4) 0.028(4) -0.005(4)
C82 0.072(6) 0.054(5) 0.047(5) -0.016(4) 0.019(4) 0.003(4)
Cl1 0.0515(11) 0.0728(13) 0.0377(10) -0.0025(9) 0.0136(8) -0.0036(9)
Cl2 0.0581(12) 0.0490(10) 0.0577(12) -0.0194(9) 0.0227(10) -0.0052(9)
C83 0.101(4) 0.105(4) 0.101(4) -0.002(2) 0.029(2) -0.002(2)
C84 0.091(4) 0.091(4) 0.092(4) 0.006(2) 0.021(2) -0.003(2)
Cl3 0.0636(16) 0.143(3) 0.101(2) 0.007(2) 0.0088(15) -0.0186(17)
Cl4 0.112(2) 0.0822(17) 0.0715(16) 0.0021(13) 0.0378(16) -0.0110(15)
C85 0.166(17) 0.30(3) 0.126(14) -0.076(15) 0.082(13) 0.015(17)
C86 0.169(7) 0.171(7) 0.168(7) -0.001(2) 0.044(3) 0.000(2)
Cl5 0.0856(18) 0.0730(16) 0.175(3) -0.0066(18) 0.0400(19) 0.0087(14)
Cl6 0.0863(18) 0.116(2) 0.120(2) 0.0628(18) 0.0305(16) 0.0208(15)
C87 0.105(4) 0.106(4) 0.103(4) -0.004(2) 0.027(2) 0.000(2)
C88 0.139(6) 0.137(6) 0.140(6) -0.001(2) 0.033(2) -0.001(2)
Cl7 0.085(2) 0.0565(15) 0.0546(16) -0.0003(12) -0.0006(14) -0.0032(14)
Cl8 0.187(4) 0.0585(15) 0.0835(19) 0.0126(14) 0.030(2) 0.038(3)
Cl7' 0.085(2) 0.0565(15) 0.0546(16) -0.0003(12) -0.0006(14) -0.0032(14)
Cl8' 0.187(4) 0.0585(15) 0.0835(19) 0.0126(14) 0.030(2) 0.038(3)
C89 0.046(4) 0.032(3) 0.035(4) 0.006(3) 0.021(3) 0.004(3)
C90 0.055(5) 0.043(4) 0.049(5) 0.007(3) 0.008(4) -0.004(3)
C91 0.052(5) 0.058(5) 0.053(5) -0.019(4) -0.009(4) 0.011(4)

loop_
_atom_type_symbol
_atom_type_description
_atom_type_scat_dispersion_real
_atom_type_scat_dispersion_imag
_atom_type_scat_source
C C 0.0033 0.0016 'International Tables Vol C Tables 4.2.6.8 and 6.1.1.4'
H H 0.0000 0.0000 'International Tables Vol C Tables 4.2.6.8 and 6.1.1.4'
N N 0.0061 0.0033 'International Tables Vol C Tables 4.2.6.8 and 6.1.1.4'
O O 0.0106 0.0060 'International Tables Vol C Tables 4.2.6.8 and 6.1.1.4'
F F 0.0171 0.0103 'International Tables Vol C Tables 4.2.6.8 and 6.1.1.4'
P P 0.1023 0.0942 'International Tables Vol C Tables 4.2.6.8 and 6.1.1.4'
S S 0.1246 0.1234 'International Tables Vol C Tables 4.2.6.8 and 6.1.1.4'
Cl Cl 0.1484 0.1585 'International Tables Vol C Tables 4.2.6.8 and 6.1.1.4'
Ni Ni 0.3393 1.1124 'International Tables Vol C Tables 4.2.6.8 and 6.1.1.4'

loop_
_geom_angle_atom_site_label_1
_geom_angle_atom_site_label_2
_geom_angle_atom_site_label_3
_geom_angle
_geom_angle_site_symmetry_1
N15 Ni1 N20 174.71(17) .
N15 Ni1 N1 88.32(18) .
N20 Ni1 N1 90.89(18) .
N15 Ni1 N6 91.34(17) .
N20 Ni1 N6 88.95(18) .
N1 Ni1 N6 174.42(17) .
N15 Ni1 Ni2 87.85(12) .
N20 Ni1 Ni2 86.89(12) .
N1 Ni1 Ni2 87.18(12) .
N6 Ni1 Ni2 87.25(12) .
N2 Ni2 N7 179.56(18) .
N2 Ni2 N19 88.35(17) .
N7 Ni2 N19 91.26(17) .
N2 Ni2 N14 91.68(17) .
N7 Ni2 N14 88.71(17) .
N19 Ni2 N14 179.88(19) .
N2 Ni2 Ni3 90.29(12) .
N7 Ni2 Ni3 89.50(12) .
N19 Ni2 Ni3 89.60(11) .
N14 Ni2 Ni3 90.52(12) .
N2 Ni2 Ni1 89.97(12) .
N7 Ni2 Ni1 90.24(12) .
N19 Ni2 Ni1 90.38(11) .
N14 Ni2 Ni1 89.50(12) .
Ni3 Ni2 Ni1 179.74(4) .
N8 Ni3 N13 87.69(16) .
N8 Ni3 N18 92.50(16) .
N13 Ni3 N18 179.40(17) .
N8 Ni3 N3 177.68(16) .
N13 Ni3 N3 92.72(16) .
N18 Ni3 N3 87.08(16) .
N8 Ni3 Ni4 90.79(11) .
N13 Ni3 Ni4 90.60(11) .
N18 Ni3 Ni4 89.96(11) .
N3 Ni3 Ni4 91.49(11) .
N8 Ni3 Ni2 89.29(11) .
N13 Ni3 Ni2 89.32(11) .
N18 Ni3 Ni2 90.11(11) .
N3 Ni3 Ni2 88.43(11) .
Ni4 Ni3 Ni2 179.89(4) .
N17 Ni4 N12 179.27(18) .
N17 Ni4 N9 91.60(17) .
N12 Ni4 N9 89.05(17) .
N17 Ni4 N4 88.22(17) .
N12 Ni4 N4 91.13(17) .
N9 Ni4 N4 179.80(17) .
N17 Ni4 Ni3 90.50(11) .
N12 Ni4 Ni3 89.84(11) .
N9 Ni4 Ni3 90.34(11) .
N4 Ni4 Ni3 89.58(11) .
N17 Ni4 Ni5 89.47(11) .
N12 Ni4 Ni5 90.19(11) .
N9 Ni4 Ni5 89.51(11) .
N4 Ni4 Ni5 90.58(11) .
Ni3 Ni4 Ni5 179.84(4) .
N16 Ni5 N11 176.17(17) .
N16 Ni5 N5 91.14(18) .
N11 Ni5 N5 89.37(17) .
N16 Ni5 N10 88.49(18) .
N11 Ni5 N10 90.74(18) .
N5 Ni5 N10 176.10(17) .
N16 Ni5 Ni4 88.16(12) .
N11 Ni5 Ni4 88.07(12) .
N5 Ni5 Ni4 87.48(12) .
N10 Ni5 Ni4 88.62(12) .
O1 S1 O2 117.8(3) .
O1 S1 N5 113.0(2) .
O2 S1 N5 103.6(2) .
O1 S1 C20 107.3(3) .
O2 S1 C20 108.6(3) .
N5 S1 C20 105.8(3) .
O4 S2 O3 117.3(2) .
O4 S2 N10 112.8(2) .
O3 S2 N10 104.5(2) .
O4 S2 C40 107.6(3) .
O3 S2 C40 107.9(3) .
N10 S2 C40 106.2(3) .
O5 S3 O6 117.4(2) .
O5 S3 N15 104.0(2) .
O6 S3 N15 112.5(2) .
O5 S3 C60 108.3(3) .
O6 S3 C60 108.5(3) .
N15 S3 C60 105.5(3) .
O7 S4 O8 117.9(3) .
O7 S4 N20 104.3(2) .
O8 S4 N20 111.9(3) .
O7 S4 C80 111.6(6) .
O8 S4 C80 101.8(6) .
N20 S4 C80 109.4(6) .
O7 S4 C80' 103.4(8) .
O8 S4 C80' 117.7(7) .
N20 S4 C80' 99.3(7) .
C1 N1 C5 119.7(4) .
C1 N1 Ni1 117.6(3) .
C5 N1 Ni1 122.7(3) .
C5 N2 C6 121.4(4) .
C5 N2 Ni2 118.6(3) .
C6 N2 Ni2 119.9(3) .
C6 N3 C10 120.1(4) .
C6 N3 Ni3 119.4(3) .
C10 N3 Ni3 119.0(3) .
C13 N4 C10 119.8(4) .
C13 N4 Ni4 119.0(3) .
C10 N4 Ni4 121.0(3) .
C13 N5 S1 122.3(4) .
C13 N5 Ni5 125.4(3) .
S1 N5 Ni5 112.2(2) .
C21 N6 C25 119.9(4) .
C21 N6 Ni1 117.5(3) .
C25 N6 Ni1 122.5(3) .
C25 N7 C26 121.4(4) .
C25 N7 Ni2 117.7(3) .
C26 N7 Ni2 120.9(3) .
C26 N8 C30 119.7(4) .
C26 N8 Ni3 119.2(3) .
C30 N8 Ni3 120.1(3) .
C33 N9 C30 119.7(4) .
C33 N9 Ni4 120.4(3) .
C30 N9 Ni4 119.9(3) .
C33 N10 S2 123.7(4) .
C33 N10 Ni5 123.7(3) .
S2 N10 Ni5 112.5(2) .
C41 N11 C45 120.4(4) .
C41 N11 Ni5 115.5(3) .
C45 N11 Ni5 124.1(3) .
C45 N12 C46 123.7(4) .
C45 N12 Ni4 117.5(3) .
C46 N12 Ni4 118.3(3) .
C50 N13 C46 120.0(4) .
C50 N13 Ni3 118.8(3) .
C46 N13 Ni3 119.5(3) .
C53 N14 C50 118.9(4) .
C53 N14 Ni2 120.1(3) .
C50 N14 Ni2 120.9(3) .
C53 N15 S3 124.1(3) .
C53 N15 Ni1 123.3(3) .
S3 N15 Ni1 111.9(2) .
C61 N16 C65 120.4(4) .
C61 N16 Ni5 115.4(3) .
C65 N16 Ni5 124.1(3) .
C65 N17 C66 123.6(4) .
C65 N17 Ni4 118.1(3) .
C66 N17 Ni4 118.0(3) .
C70 N18 C66 120.2(4) .
C70 N18 Ni3 118.0(3) .
C66 N18 Ni3 120.0(3) .
C73 N19 C70 118.7(4) .
C73 N19 Ni2 119.2(3) .
C70 N19 Ni2 122.0(3) .
C73 N20 S4 121.9(4) .
C73 N20 Ni1 124.1(3) .
S4 N20 Ni1 113.1(2) .
N1 C1 C2 124.2(4) .
C1 C2 C3 116.8(4) .
C1 C2 C14 120.8(4) .
C3 C2 C14 122.4(5) .
C4 C3 C2 120.0(5) .
C3 C4 C5 120.3(5) .
N1 C5 N2 116.1(4) .
N1 C5 C4 118.9(4) .
N2 C5 C4 124.9(4) .
N3 C6 N2 115.4(4) .
N3 C6 C7 120.5(4) .
N2 C6 C7 123.9(4) .
C8 C7 C6 119.6(5) .
C7 C8 C9 120.4(5) .
C10 C9 C8 117.4(4) .
C10 C9 C11 117.2(5) .
C8 C9 C11 125.4(5) .
N3 C10 N4 115.7(4) .
N3 C10 C9 122.0(4) .
N4 C10 C9 122.3(4) .
C12 C11 C9 120.6(5) .
C11 C12 C13 119.5(5) .
N4 C13 N5 114.5(4) .
N4 C13 C12 120.5(5) .
N5 C13 C12 124.9(4) .
C15 C14 C19 119.0(5) .
C15 C14 C2 120.3(5) .
C19 C14 C2 120.6(5) .
C14 C15 C16 120.7(6) .
C17 C16 C15 119.5(6) .
C18 C17 C16 120.5(5) .
C17 C18 C19 120.6(6) .
C18 C19 C14 119.7(6) .
N6 C21 C22 123.7(5) .
C21 C22 C23 116.3(4) .
C21 C22 C34 120.9(4) .
C23 C22 C34 122.8(5) .
C24 C23 C22 121.0(5) .
C23 C24 C25 120.2(5) .
N6 C25 N7 116.6(4) .
N6 C25 C24 118.7(4) .
N7 C25 C24 124.6(4) .
N8 C26 N7 115.5(4) .
N8 C26 C27 120.6(4) .
N7 C26 C27 123.7(4) .
C28 C27 C26 119.0(4) .
C27 C28 C29 121.7(5) .
C30 C29 C31 117.5(5) .
C30 C29 C28 116.4(4) .
C31 C29 C28 126.1(5) .
N8 C30 N9 115.9(4) .
N8 C30 C29 122.4(4) .
N9 C30 C29 121.7(4) .
C32 C31 C29 120.6(5) .
C31 C32 C33 119.5(5) .
N9 C33 N10 114.6(4) .
N9 C33 C32 121.1(4) .
N10 C33 C32 124.3(4) .
C39 C34 C35 118.7(5) .
C39 C34 C22 120.4(5) .
C35 C34 C22 120.8(5) .
C36 C35 C34 120.6(6) .
C37 C36 C35 120.1(6) .
C38 C37 C36 120.1(5) .
C37 C38 C39 120.2(6) .
C34 C39 C38 120.2(6) .
N11 C41 C42 123.9(4) .
C41 C42 C43 116.3(4) .
C41 C42 C54 120.4(4) .
C43 C42 C54 123.3(4) .
C44 C43 C42 120.7(5) .
C43 C44 C45 120.6(5) .
N12 C45 N11 116.3(4) .
N12 C45 C44 125.6(4) .
N11 C45 C44 117.8(4) .
N13 C46 N12 114.9(4) .
N13 C46 C47 120.3(4) .
N12 C46 C47 124.6(4) .
C48 C47 C46 119.7(5) .
C47 C48 C49 120.5(5) .
C50 C49 C51 118.0(5) .
C50 C49 C48 117.7(5) .
C51 C49 C48 124.3(5) .
N13 C50 N14 116.9(4) .
N13 C50 C49 121.7(4) .
N14 C50 C49 121.4(4) .
C52 C51 C49 121.1(5) .
C51 C52 C53 119.2(5) .
N14 C53 N15 115.9(4) .
N14 C53 C52 121.3(4) .
N15 C53 C52 122.9(4) .
C59 C54 C55 119.1(5) .
C59 C54 C42 120.6(5) .
C55 C54 C42 120.3(5) .
C56 C55 C54 120.4(5) .
C57 C56 C55 119.8(5) .
C58 C57 C56 120.4(5) .
C57 C58 C59 120.0(5) .
C58 C59 C54 120.3(5) .
N16 C61 C62 123.6(5) .
C61 C62 C63 116.5(5) .
C61 C62 C74' 123.9(9) .
C63 C62 C74' 118.9(9) .
C61 C62 C74 117.6(7) .
C63 C62 C74 125.8(7) .
C64 C63 C62 120.3(5) .
C63 C64 C65 121.2(5) .
N17 C65 N16 115.6(4) .
N17 C65 C64 126.3(5) .
N16 C65 C64 117.9(4) .
N17 C66 N18 115.1(4) .
N17 C66 C67 124.6(4) .
N18 C66 C67 120.1(4) .
C68 C67 C66 119.0(5) .
C67 C68 C69 121.4(5) .
C71 C69 C68 124.5(5) .
C71 C69 C70 117.9(5) .
C68 C69 C70 117.6(5) .
N18 C70 N19 116.7(4) .
N18 C70 C69 121.6(4) .
N19 C70 C69 121.7(4) .
C72 C71 C69 120.7(5) .
C71 C72 C73 120.3(5) .
N19 C73 N20 115.7(4) .
N19 C73 C72 120.7(4) .
N20 C73 C72 123.6(5) .
C79 C74 C75 120.5(13) .
C79 C74 C62 123.5(11) .
C75 C74 C62 115.9(10) .
C74 C75 C76 118.1(13) .
C77 C76 C75 119.8(13) .
C76 C77 C78 120.4(12) .
C79 C78 C77 120.0(11) .
C74 C79 C78 121.0(12) .
C75' C74' C79' 117.2(17) .
C75' C74' C62 127.2(16) .
C79' C74' C62 115.4(14) .
C74' C75' C76' 122.9(19) .
C77' C76' C75' 119.9(18) .
C76' C77' C78' 121.8(17) .
C77' C78' C79' 119.4(16) .
C78' C79' C74' 118.2(16) .
F3 P1 F1 92.9(4) .
F3 P1 F4 89.2(5) .
F1 P1 F4 88.8(4) .
F3 P1 F5 178.9(5) .
F1 P1 F5 88.2(4) .
F4 P1 F5 90.6(5) .
F3 P1 F2 92.5(5) .
F1 P1 F2 91.4(3) .
F4 P1 F2 178.3(5) .
F5 P1 F2 87.7(4) .
F3 P1 F6 89.7(5) .
F1 P1 F6 177.4(5) .
F4 P1 F6 91.1(6) .
F5 P1 F6 89.2(4) .
F2 P1 F6 88.6(5) .
F1' P1' F5' 91.4(6) .
F1' P1' F6' 176.2(10) .
F5' P1' F6' 90.9(7) .
F1' P1' F2' 87.2(7) .
F5' P1' F2' 87.1(7) .
F6' P1' F2' 89.8(9) .
F1' P1' F3' 89.0(6) .
F5' P1' F3' 173.5(10) .
F6' P1' F3' 88.3(7) .
F2' P1' F3' 86.4(7) .
F1' P1' F4' 87.8(7) .
F5' P1' F4' 101.3(12) .
F6' P1' F4' 94.7(14) .
F2' P1' F4' 170.3(11) .
F3' P1' F4' 85.2(7) .
C82 C81 Cl1 114.0(5) .
C81 C82 Cl2 113.6(5) .
C84 C83 Cl3 123.9(8) .
C83 C84 Cl4 118.7(8) .
C86 C85 Cl5 122.3(10) .
C85 C86 Cl6 116.2(11) .
C88 C87 Cl7 122.6(10) .
C88 C87 Cl7' 123.0(10) .
C87 C88 Cl8' 116.6(12) .
C87 C88 Cl8 113.1(9) .
C89 C89 C90 117.0(7) 3_566
C89 C90 C91 116.4(6) .

loop_
_geom_bond_atom_site_label_1
_geom_bond_atom_site_label_2
_geom_bond_distance
_geom_bond_site_symmetry_2
Ni1 N15 1.906(4) .
Ni1 N20 1.913(4) .
Ni1 N1 1.915(4) .
Ni1 N6 1.917(4) .
Ni1 Ni2 2.3540(8) .
Ni2 N2 1.904(4) .
Ni2 N7 1.910(4) .
Ni2 N19 1.960(4) .
Ni2 N14 1.961(4) .
Ni2 Ni3 2.2992(8) .
Ni3 N8 2.013(4) .
Ni3 N13 2.021(4) .
Ni3 N18 2.022(4) .
Ni3 N3 2.024(4) .
Ni3 Ni4 2.2322(8) .
Ni4 N17 2.003(4) .
Ni4 N12 2.004(4) .
Ni4 N9 2.033(4) .
Ni4 N4 2.036(4) .
Ni4 Ni5 2.3193(8) .
Ni5 N16 1.910(4) .
Ni5 N11 1.919(4) .
Ni5 N5 1.947(4) .
Ni5 N10 1.947(4) .
S1 O1 1.432(4) .
S1 O2 1.433(4) .
S1 N5 1.630(4) .
S1 C20 1.759(6) .
S2 O4 1.428(4) .
S2 O3 1.436(4) .
S2 N10 1.630(4) .
S2 C40 1.752(6) .
S3 O5 1.428(4) .
S3 O6 1.429(4) .
S3 N15 1.647(4) .
S3 C60 1.744(6) .
S4 O7 1.434(4) .
S4 O8 1.441(5) .
S4 N20 1.632(4) .
S4 C80 1.734(8) .
S4 C80' 1.770(9) .
N1 C1 1.349(6) .
N1 C5 1.363(6) .
N2 C5 1.378(6) .
N2 C6 1.383(6) .
N3 C6 1.345(6) .
N3 C10 1.358(6) .
N4 C13 1.349(6) .
N4 C10 1.369(6) .
N5 C13 1.384(6) .
N6 C21 1.348(6) .
N6 C25 1.365(6) .
N7 C25 1.377(6) .
N7 C26 1.384(6) .
N8 C26 1.347(6) .
N8 C30 1.356(6) .
N9 C33 1.344(6) .
N9 C30 1.372(6) .
N10 C33 1.388(6) .
N11 C41 1.354(6) .
N11 C45 1.367(6) .
N12 C45 1.360(6) .
N12 C46 1.367(6) .
N13 C50 1.358(6) .
N13 C46 1.359(6) .
N14 C53 1.353(6) .
N14 C50 1.385(6) .
N15 C53 1.374(6) .
N16 C61 1.354(6) .
N16 C65 1.370(6) .
N17 C65 1.354(6) .
N17 C66 1.359(6) .
N18 C70 1.357(6) .
N18 C66 1.361(6) .
N19 C73 1.361(6) .
N19 C70 1.383(6) .
N20 C73 1.370(6) .
C1 C2 1.361(7) .
C2 C3 1.408(7) .
C2 C14 1.494(7) .
C3 C4 1.375(7) .
C4 C5 1.404(7) .
C6 C7 1.412(7) .
C7 C8 1.368(7) .
C8 C9 1.406(7) .
C9 C10 1.401(7) .
C9 C11 1.413(7) .
C11 C12 1.367(8) .
C12 C13 1.420(7) .
C14 C15 1.385(7) .
C14 C19 1.400(8) .
C15 C16 1.389(8) .
C16 C17 1.384(9) .
C17 C18 1.365(10) .
C18 C19 1.390(8) .
C21 C22 1.383(7) .
C22 C23 1.403(7) .
C22 C34 1.489(7) .
C23 C24 1.364(7) .
C24 C25 1.410(7) .
C26 C27 1.429(7) .
C27 C28 1.344(7) .
C28 C29 1.413(7) .
C29 C30 1.409(7) .
C29 C31 1.409(7) .
C31 C32 1.364(7) .
C32 C33 1.415(7) .
C34 C39 1.384(8) .
C34 C35 1.393(8) .
C35 C36 1.384(8) .
C36 C37 1.379(9) .
C37 C38 1.368(9) .
C38 C39 1.401(7) .
C41 C42 1.374(7) .
C42 C43 1.406(7) .
C42 C54 1.488(6) .
C43 C44 1.371(7) .
C44 C45 1.419(7) .
C46 C47 1.420(7) .
C47 C48 1.355(7) .
C48 C49 1.412(7) .
C49 C50 1.405(7) .
C49 C51 1.406(7) .
C51 C52 1.348(8) .
C52 C53 1.427(7) .
C54 C59 1.387(7) .
C54 C55 1.394(7) .
C55 C56 1.382(8) .
C56 C57 1.379(9) .
C57 C58 1.377(9) .
C58 C59 1.386(7) .
C61 C62 1.373(7) .
C62 C63 1.407(8) .
C62 C74' 1.466(19) .
C62 C74 1.516(14) .
C63 C64 1.373(7) .
C64 C65 1.403(7) .
C66 C67 1.436(7) .
C67 C68 1.349(8) .
C68 C69 1.407(7) .
C69 C71 1.399(7) .
C69 C70 1.410(7) .
C71 C72 1.349(8) .
C72 C73 1.416(7) .
C74 C79 1.362(18) .
C74 C75 1.42(2) .
C75 C76 1.42(2) .
C76 C77 1.372(19) .
C77 C78 1.401(17) .
C78 C79 1.371(18) .
C74' C75' 1.34(3) .
C74' C79' 1.42(3) .
C75' C76' 1.36(3) .
C76' C77' 1.32(3) .
C77' C78' 1.34(2) .
C78' C79' 1.41(2) .
P1 F3 1.539(6) .
P1 F1 1.549(5) .
P1 F4 1.552(6) .
P1 F5 1.560(6) .
P1 F2 1.563(5) .
P1 F6 1.575(6) .
P1' F1' 1.540(7) .
P1' F5' 1.543(8) .
P1' F6' 1.544(8) .
P1' F2' 1.553(7) .
P1' F3' 1.561(8) .
P1' F4' 1.565(8) .
C81 C82 1.492(7) .
C81 Cl1 1.779(6) .
C82 Cl2 1.761(6) .
C83 C84 1.456(8) .
C83 Cl3 1.715(8) .
C84 Cl4 1.715(7) .
C85 C86 1.478(9) .
C85 Cl5 1.736(9) .
C86 Cl6 1.731(9) .
C87 C88 1.458(9) .
C87 Cl7 1.654(8) .
C87 Cl7' 1.868(9) .
C88 Cl8' 1.672(10) .
C88 Cl8 1.753(8) .
C89 C89 1.437(13) 3_566
C89 C90 1.521(10) .
C90 C91 1.548(10) .
